data_7028008
loop_
_publ_author_name
'McKinney, James D.'
'Chen, Hongli'
'Hamor, Thomas A.'
'Paxton, Keith'
'Jones, Christopher J.'

_publ_section_title
;
 Transition metal complexes containing the
 1,2-dicarba-closo-dodecaborane-1,2-dithiolate ligand: crystal structures
 of [4-MeC5H4NMe]2[Pd(S2C2B10H10)I2],
 [NEt3H][Mo(\h5-C5H5)(NO)(S2C2B10H10)I],
 [NBu4][Re(&#xE006;O)(S2C2B10H10)2] and
 [4-MeC5H4NMe]2[{Mo(&#xE006;O)(\m-O)(S2C2B10H10)}2]
;
_journal_issue 13
_journal_name_full 'Journal of the Chemical Society, Dalton Transactions'
_journal_page_first 2163
_journal_paper_doi 10.1039/a802446d
_journal_year 1998
_chemical_formula_sum 'C18 H40 B20 Mo2 N2 O4 S4'
_chemical_formula_weight 884.84
_chemical_name_systematic
; 
 ? 
;
_space_group_IT_number 18
_symmetry_space_group_name_Hall 'P 2 2ab'
_symmetry_space_group_name_H-M 'P 21 21 2'
_atom_sites_solution_hydrogens geom
_atom_sites_solution_primary direct
_atom_sites_solution_secondary difmap
_audit_creation_method SHELXL
_cell_angle_alpha 90.00
_cell_angle_beta 90.00
_cell_angle_gamma 90.00
_cell_formula_units_Z 2
_cell_length_a 12.2260(10)
_cell_length_b 22.5110(10)
_cell_length_c 7.2150(10)
_cell_measurement_reflns_used 4748
_cell_measurement_temperature 293(2)
_cell_measurement_theta_max 25.3
_cell_measurement_theta_min 3.3
_cell_volume 1985.7(3)
_computing_structure_refinement 'SHELXL-93 (Sheldrick, 1993)'
_computing_structure_solution texsan
_diffrn_ambient_temperature 293(2)
_diffrn_measurement_device 'area detector diffractometer'
_diffrn_radiation_monochromator graphite
_diffrn_radiation_source 'rotating anode'
_diffrn_radiation_type MoKa
_diffrn_radiation_wavelength 0.7107
_diffrn_reflns_av_R_equivalents 0.0280
_diffrn_reflns_av_sigmaI/netI 0.0243
_diffrn_reflns_limit_h_max 14
_diffrn_reflns_limit_h_min -10
_diffrn_reflns_limit_k_max 25
_diffrn_reflns_limit_k_min -26
_diffrn_reflns_limit_l_max 8
_diffrn_reflns_limit_l_min -6
_diffrn_reflns_number 4748
_diffrn_reflns_theta_max 25.30
_diffrn_reflns_theta_min 3.35
_exptl_absorpt_coefficient_mu 0.872
_exptl_crystal_density_diffrn 1.480
_exptl_crystal_F_000 884
_exptl_crystal_size_max 0.35
_exptl_crystal_size_mid 0.3
_exptl_crystal_size_min 0.3
_refine_diff_density_max 0.403
_refine_diff_density_min -0.641
_refine_diff_density_rms 0.067
_refine_ls_abs_structure_details 'Flack H D (1983), Acta Cryst. A39, 876-881'
_refine_ls_abs_structure_Flack 0.14(7)
_refine_ls_extinction_method none
_refine_ls_goodness_of_fit_all 1.064
_refine_ls_goodness_of_fit_obs 1.057
_refine_ls_hydrogen_treatment riding
_refine_ls_matrix_type full
_refine_ls_number_parameters 226
_refine_ls_number_reflns 2887
_refine_ls_number_restraints 0
_refine_ls_restrained_S_all 1.064
_refine_ls_restrained_S_obs 1.057
_refine_ls_R_factor_all 0.0355
_refine_ls_R_factor_obs 0.0345
_refine_ls_shift/esd_max -0.001
_refine_ls_shift/esd_mean 0.000
_refine_ls_structure_factor_coef Fsqd
_refine_ls_weighting_details 'w=1/[s^2^(Fo^2^)+( 0.0329P)^2^+3.1788P] where P=(Fo^2^+2Fc^2^)/3'
_refine_ls_weighting_scheme calc
_refine_ls_wR_factor_all 0.0869
_refine_ls_wR_factor_obs 0.0856
_reflns_number_observed 2843
_reflns_number_total 2887
_reflns_observed_criterion >2sigma(I)
_cod_data_source_file D802446sup1.cif
_cod_data_source_block james2nn4
_cod_depositor_comments
;
The following automatic conversions were performed:

'_refine_ls_weighting_scheme' value 'calc w=1/[s^2^(Fo^2^)+(
0.0329P)^2^+3.1788P] where P=(Fo^2^+2Fc^2^)/3' was changed to 'calc'.
New tag '_refine_ls_weighting_details' was created. The value of the
new tag was set to 'w=1/[s^2^(Fo^2^)+( 0.0329P)^2^+3.1788P] where
P=(Fo^2^+2Fc^2^)/3'.

Automatic conversion script
Id: cif_fix_values 3143 2015-03-26 13:38:13Z robertas 
;
_cod_original_sg_symbol_H-M P2(1)2(1)2
_cod_database_code 7028008

loop_
_symmetry_equiv_pos_as_xyz
'x, y, z'
'-x, -y, z'
'x+1/2, -y+1/2, -z'
'-x+1/2, y+1/2, -z'

loop_
_atom_site_aniso_label
_atom_site_aniso_U_11
_atom_site_aniso_U_22
_atom_site_aniso_U_33
_atom_site_aniso_U_23
_atom_site_aniso_U_13
_atom_site_aniso_U_12
Mo1 0.0419(2) 0.0398(2) 0.0446(2) 0.0008(2) 0.0002(2) -0.0024(2)
S1 0.0460(7) 0.0434(6) 0.0650(10) 0.0081(6) -0.0045(7) -0.0030(5)
S2 0.0569(8) 0.0412(6) 0.0651(9) -0.0037(6) 0.0047(8) 0.0010(5)
O1 0.064(3) 0.076(2) 0.043(2) 0.000(2) 0.001(2) -0.016(2)
O2 0.046(2) 0.041(2) 0.068(3) 0.006(2) -0.004(2) 0.0024(14)
C1 0.043(3) 0.055(3) 0.044(3) 0.003(2) -0.003(3) -0.009(2)
C2 0.061(3) 0.045(3) 0.044(3) 0.000(2) 0.005(3) -0.007(2)
B3 0.093(6) 0.063(4) 0.069(5) -0.016(4) -0.006(5) -0.029(4)
B4 0.111(7) 0.105(6) 0.064(5) 0.002(4) -0.024(6) -0.055(6)
B5 0.065(5) 0.090(5) 0.085(6) 0.018(4) -0.031(5) -0.031(4)
B6 0.078(5) 0.079(5) 0.046(4) 0.002(3) -0.013(4) -0.030(4)
B7 0.065(4) 0.056(3) 0.048(4) 0.000(3) 0.008(4) -0.011(3)
B8 0.083(5) 0.050(3) 0.074(5) 0.005(3) -0.002(4) -0.022(3)
B9 0.089(6) 0.076(5) 0.076(6) -0.002(4) -0.006(5) -0.042(5)
B10 0.065(5) 0.101(6) 0.089(7) 0.007(5) -0.003(5) -0.033(5)
B11 0.043(3) 0.075(4) 0.088(6) 0.003(4) 0.004(4) -0.015(3)
B12 0.080(5) 0.071(4) 0.069(5) -0.002(4) 0.007(4) -0.032(4)
N11' 0.079(4) 0.059(3) 0.050(3) 0.006(3) 0.003(3) -0.015(3)
C12 0.106(6) 0.082(5) 0.085(6) -0.026(4) 0.003(5) -0.025(4)
C13 0.075(5) 0.133(7) 0.055(4) -0.015(5) -0.012(4) -0.029(5)
N14' 0.070(4) 0.100(4) 0.051(4) 0.001(3) 0.012(3) -0.017(4)
C15 0.094(6) 0.135(7) 0.055(5) -0.035(5) -0.006(5) 0.004(5)
C16 0.092(6) 0.131(7) 0.067(5) -0.021(5) -0.012(5) -0.006(5)
C17 0.111(7) 0.078(5) 0.113(7) 0.034(5) 0.009(6) 0.008(4)
C18 0.072(5) 0.162(9) 0.092(7) 0.013(6) 0.021(5) 0.016(5)

loop_
_atom_site_label
_atom_site_type_symbol
_atom_site_fract_x
_atom_site_fract_y
_atom_site_fract_z
_atom_site_U_iso_or_equiv
_atom_site_thermal_displace_type
_atom_site_occupancy
_atom_site_calc_flag
_atom_site_refinement_flags
Mo1 Mo 0.08620(3) -0.46751(2) 0.27489(6) 0.04212(13) Uani 1 d .
S1 S 0.25671(11) -0.48998(5) 0.4311(2) 0.0515(4) Uani 1 d .
S2 S 0.10716(12) -0.36906(5) 0.4063(2) 0.0544(4) Uani 1 d .
O1 O 0.1149(3) -0.4588(2) 0.0497(5) 0.0608(10) Uani 1 d .
O2 O -0.0641(3) -0.44919(13) 0.3347(6) 0.0517(10) Uani 1 d .
C1 C 0.3239(4) -0.4208(2) 0.4559(8) 0.0474(12) Uani 1 d .
C2 C 0.2498(5) -0.3596(2) 0.4415(8) 0.0502(13) Uani 1 d .
B3 B 0.2991(8) -0.3053(3) 0.5858(13) 0.075(2) Uani 1 d .
H3 H 0.2475(8) -0.2718(3) 0.6539(13) 0.090 Uiso 1 calc R
B4 B 0.4152(9) -0.3375(4) 0.6947(13) 0.093(3) Uani 1 d .
H4 H 0.4407(9) -0.3244(4) 0.8351(13) 0.112 Uiso 1 calc R
B5 B 0.4279(7) -0.4113(4) 0.6126(13) 0.080(2) Uani 1 d .
H5 H 0.4609(7) -0.4473(4) 0.6995(13) 0.096 Uiso 1 calc R
B6 B 0.2989(7) -0.3812(3) 0.6573(11) 0.068(2) Uani 1 d .
H6 H 0.2478(7) -0.3972(3) 0.7723(11) 0.081 Uiso 1 calc R
B7 B 0.3383(5) -0.3774(3) 0.2618(11) 0.056(2) Uani 1 d .
H7 H 0.3121(5) -0.3907(3) 0.1220(11) 0.068 Uiso 1 calc R
B8 B 0.3261(7) -0.3035(3) 0.3449(12) 0.069(2) Uani 1 d .
H8 H 0.2921(7) -0.2682(3) 0.2567(12) 0.083 Uiso 1 calc R
B9 B 0.4318(8) -0.2898(4) 0.5003(12) 0.080(3) Uani 1 d .
H9 H 0.4679(8) -0.2453(4) 0.5145(12) 0.096 Uiso 1 calc R
B10 B 0.5119(8) -0.3549(4) 0.5175(15) 0.085(3) Uani 1 d .
H10 H 0.6006(8) -0.3533(4) 0.5431(15) 0.102 Uiso 1 calc R
B11 B 0.4537(6) -0.4090(3) 0.3721(14) 0.069(2) Uani 1 d .
H11 H 0.5035(6) -0.4433(3) 0.3034(14) 0.082 Uiso 1 calc R
B12 B 0.4562(7) -0.3341(3) 0.3047(13) 0.074(2) Uani 1 d .
H12 H 0.5085(7) -0.3186(3) 0.1904(13) 0.088 Uiso 1 calc R
N11' C 0.4504(5) -0.1604(2) 0.0444(9) 0.063(2) Uani 1.08 d P
C12 C 0.3753(8) -0.1669(3) -0.0851(13) 0.091(2) Uani 1 d .
H12A H 0.3862(8) -0.1949(3) -0.1781(13) 0.109 Uiso 1 calc R
C13 C 0.2826(7) -0.1339(4) -0.0864(11) 0.088(2) Uani 1 d .
H13 H 0.2315(7) -0.1396(4) -0.1800(11) 0.105 Uiso 1 calc R
N14' C 0.2632(6) -0.0925(3) 0.0468(9) 0.074(2) Uani 1.08 d P
C15 C 0.3406(7) -0.0870(4) 0.1776(11) 0.095(3) Uani 1 d .
H15 H 0.3303(7) -0.0594(4) 0.2719(11) 0.114 Uiso 1 calc R
C16 C 0.4319(8) -0.1197(4) 0.1777(12) 0.097(2) Uani 1 d .
H16 H 0.4834(8) -0.1143(4) 0.2711(12) 0.116 Uiso 1 calc R
C17 C 0.5526(7) -0.1946(3) 0.0461(14) 0.100(3) Uani 1 d .
H17A H 0.5534(7) -0.2205(3) 0.1519(14) 0.151 Uiso 1 calc R
H17B H 0.6137(7) -0.1679(3) 0.0525(14) 0.151 Uiso 1 calc R
H17C H 0.5576(7) -0.2179(3) -0.0651(14) 0.151 Uiso 1 calc R
C18 C 0.1633(7) -0.0553(4) 0.0478(15) 0.109(3) Uani 1 d .
H18A H 0.1209(7) -0.0634(4) -0.0613(15) 0.163 Uiso 1 calc R
H18B H 0.1836(7) -0.0141(4) 0.0493(15) 0.163 Uiso 1 calc R
H18C H 0.1207(7) -0.0642(4) 0.1560(15) 0.163 Uiso 1 calc R

loop_
_atom_type_symbol
_atom_type_description
_atom_type_scat_dispersion_real
_atom_type_scat_dispersion_imag
_atom_type_scat_source
C C 0.0033 0.0016 'International Tables Vol C Tables 4.2.6.8 and 6.1.1.4'
H H 0.0000 0.0000 'International Tables Vol C Tables 4.2.6.8 and 6.1.1.4'
N N 0.0061 0.0033 'International Tables Vol C Tables 4.2.6.8 and 6.1.1.4'
O O 0.0106 0.0060 'International Tables Vol C Tables 4.2.6.8 and 6.1.1.4'
S S 0.1246 0.1234 'International Tables Vol C Tables 4.2.6.8 and 6.1.1.4'
Mo Mo -1.6832 0.6857 'International Tables Vol C Tables 4.2.6.8 and 6.1.1.4'
B B 0.0013 0.0007 'International Tables Vol C Tables 4.2.6.8 and 6.1.1.4'

loop_
_geom_angle_atom_site_label_1
_geom_angle_atom_site_label_2
_geom_angle_atom_site_label_3
_geom_angle
_geom_angle_site_symmetry_1
_geom_angle_site_symmetry_3
O1 Mo1 O2 113.0(2) . .
O1 Mo1 O2 110.9(2) . 2_545
O2 Mo1 O2 91.40(14) . 2_545
O1 Mo1 S1 107.20(15) . .
O2 Mo1 S1 139.37(13) . .
O2 Mo1 S1 79.31(11) 2_545 .
O1 Mo1 S2 104.53(14) . .
O2 Mo1 S2 79.52(11) . .
O2 Mo1 S2 144.11(13) 2_545 .
S1 Mo1 S2 85.30(5) . .
O1 Mo1 Mo1 103.80(13) . 2_545
O2 Mo1 Mo1 48.72(10) . 2_545
O2 Mo1 Mo1 48.38(11) 2_545 2_545
S1 Mo1 Mo1 126.00(4) . 2_545
S2 Mo1 Mo1 127.45(4) . 2_545
C1 S1 Mo1 105.2(2) . .
C2 S2 Mo1 105.7(2) . .
Mo1 O2 Mo1 82.90(13) . 2_545
C2 C1 B5 110.2(5) . .
C2 C1 B7 62.0(3) . .
B5 C1 B7 113.1(4) . .
C2 C1 B11 110.9(4) . .
B5 C1 B11 61.9(5) . .
B7 C1 B11 62.0(4) . .
C2 C1 B6 61.7(4) . .
B5 C1 B6 60.9(5) . .
B7 C1 B6 114.2(4) . .
B11 C1 B6 112.3(5) . .
C2 C1 S1 118.2(4) . .
B5 C1 S1 121.3(4) . .
B7 C1 S1 117.7(4) . .
B11 C1 S1 121.9(4) . .
B6 C1 S1 117.1(4) . .
C1 C2 B3 111.3(5) . .
C1 C2 B8 109.9(5) . .
B3 C2 B8 62.1(4) . .
C1 C2 B7 60.8(4) . .
B3 C2 B7 113.5(5) . .
B8 C2 B7 61.8(4) . .
C1 C2 B6 61.4(4) . .
B3 C2 B6 62.2(4) . .
B8 C2 B6 112.4(5) . .
B7 C2 B6 112.9(5) . .
C1 C2 S2 116.6(3) . .
B3 C2 S2 121.2(5) . .
B8 C2 S2 124.4(5) . .
B7 C2 S2 118.5(4) . .
B6 C2 S2 115.7(4) . .
C2 B3 B8 59.0(4) . .
C2 B3 B9 104.6(6) . .
B8 B3 B9 58.8(5) . .
C2 B3 B4 105.1(6) . .
B8 B3 B4 107.1(7) . .
B9 B3 B4 60.2(5) . .
C2 B3 B6 59.6(4) . .
B8 B3 B6 107.8(6) . .
B9 B3 B6 107.0(6) . .
B4 B3 B6 58.9(4) . .
B6 B4 B5 59.5(5) . .
B6 B4 B3 60.7(5) . .
B5 B4 B3 107.7(5) . .
B6 B4 B9 108.1(6) . .
B5 B4 B9 107.0(6) . .
B3 B4 B9 59.7(5) . .
B6 B4 B10 107.7(6) . .
B5 B4 B10 59.7(5) . .
B3 B4 B10 107.6(6) . .
B9 B4 B10 59.5(5) . .
C1 B5 B6 60.1(4) . .
C1 B5 B11 59.2(4) . .
B6 B5 B11 109.4(6) . .
C1 B5 B4 105.8(6) . .
B6 B5 B4 59.6(5) . .
B11 B5 B4 108.5(6) . .
C1 B5 B10 105.3(6) . .
B6 B5 B10 108.5(6) . .
B11 B5 B10 59.6(5) . .
B4 B5 B10 60.5(5) . .
C1 B6 C2 56.9(4) . .
C1 B6 B5 59.0(4) . .
C2 B6 B5 104.8(6) . .
C1 B6 B4 106.0(6) . .
C2 B6 B4 105.2(5) . .
B5 B6 B4 60.9(5) . .
C1 B6 B3 104.5(5) . .
C2 B6 B3 58.2(4) . .
B5 B6 B3 108.5(6) . .
B4 B6 B3 60.4(5) . .
C1 B7 C2 57.2(3) . .
C1 B7 B12 104.7(5) . .
C2 B7 B12 104.5(5) . .
C1 B7 B11 59.0(4) . .
C2 B7 B11 104.7(5) . .
B12 B7 B11 59.6(4) . .
C1 B7 B8 104.4(5) . .
C2 B7 B8 58.6(4) . .
B12 B7 B8 59.4(4) . .
B11 B7 B8 107.0(5) . .
C2 B8 B9 105.8(6) . .
C2 B8 B12 105.8(5) . .
B9 B8 B12 60.3(5) . .
C2 B8 B3 58.9(4) . .
B9 B8 B3 60.6(5) . .
B12 B8 B3 108.8(7) . .
C2 B8 B7 59.6(3) . .
B9 B8 B7 108.8(6) . .
B12 B8 B7 60.1(4) . .
B3 B8 B7 109.0(5) . .
B8 B9 B12 60.4(5) . .
B8 B9 B10 108.0(6) . .
B12 B9 B10 59.4(5) . .
B8 B9 B3 60.6(5) . .
B12 B9 B3 108.9(5) . .
B10 B9 B3 108.6(6) . .
B8 B9 B4 108.5(5) . .
B12 B9 B4 108.1(6) . .
B10 B9 B4 60.5(6) . .
B3 B9 B4 60.1(5) . .
B12 B10 B11 60.2(5) . .
B12 B10 B9 59.9(5) . .
B11 B10 B9 108.0(7) . .
B12 B10 B5 107.9(6) . .
B11 B10 B5 60.0(5) . .
B9 B10 B5 107.5(7) . .
B12 B10 B4 108.2(7) . .
B11 B10 B4 108.2(6) . .
B9 B10 B4 60.0(5) . .
B5 B10 B4 59.7(5) . .
C1 B11 B12 105.1(5) . .
C1 B11 B10 105.7(6) . .
B12 B11 B10 59.5(5) . .
C1 B11 B5 58.9(4) . .
B12 B11 B5 107.7(6) . .
B10 B11 B5 60.4(5) . .
C1 B11 B7 58.9(4) . .
B12 B11 B7 60.2(4) . .
B10 B11 B7 108.2(6) . .
B5 B11 B7 108.1(6) . .
B10 B12 B9 60.7(6) . .
B10 B12 B11 60.3(5) . .
B9 B12 B11 108.7(6) . .
B10 B12 B8 108.3(7) . .
B9 B12 B8 59.4(5) . .
B11 B12 B8 108.4(5) . .
B10 B12 B7 108.9(6) . .
B9 B12 B7 108.4(6) . .
B11 B12 B7 60.3(4) . .
B8 B12 B7 60.5(4) . .
C12 N11' C16 117.7(7) . .
C12 N11' C17 122.7(7) . .
C16 N11' C17 119.6(7) . .
N11' C12 C13 121.7(7) . .
C12 C13 N14' 121.2(8) . .
C15 N14' C13 115.9(8) . .
C15 N14' C18 121.7(7) . .
C13 N14' C18 122.4(8) . .
C16 C15 N14' 122.6(8) . .
C15 C16 N11' 120.9(8) . .

loop_
_geom_bond_atom_site_label_1
_geom_bond_atom_site_label_2
_geom_bond_distance
_geom_bond_site_symmetry_2
Mo1 O1 1.673(4) .
Mo1 O2 1.933(4) .
Mo1 O2 1.943(3) 2_545
Mo1 S1 2.4232(15) .
Mo1 S2 2.4240(14) .
Mo1 Mo1 2.5654(8) 2_545
S1 C1 1.771(5) .
S2 C2 1.775(6) .
O2 Mo1 1.943(3) 2_545
C1 C2 1.652(7) .
C1 B5 1.714(9) .
C1 B7 1.716(9) .
C1 B11 1.718(9) .
C1 B6 1.732(10) .
C2 B3 1.714(9) .
C2 B8 1.717(9) .
C2 B7 1.736(9) .
C2 B6 1.738(10) .
B3 B8 1.770(13) .
B3 B9 1.770(12) .
B3 B4 1.776(14) .
B3 B6 1.783(11) .
B4 B6 1.750(11) .
B4 B5 1.772(13) .
B4 B9 1.778(12) .
B4 B10 1.786(15) .
B5 B6 1.747(13) .
B5 B11 1.764(14) .
B5 B10 1.772(11) .
B7 B12 1.767(9) .
B7 B11 1.770(11) .
B7 B8 1.774(9) .
B8 B9 1.738(12) .
B8 B12 1.756(12) .
B9 B12 1.754(12) .
B9 B10 1.769(14) .
B10 B12 1.744(14) .
B10 B11 1.758(12) .
B11 B12 1.757(10) .
N11' C12 1.318(10) .
N11' C16 1.347(10) .
N11' C17 1.468(10) .
C12 C13 1.355(12) .
C13 N14' 1.359(10) .
N14' C15 1.343(11) .
N14' C18 1.481(11) .
C15 C16 1.338(12) .

loop_
_geom_torsion_atom_site_label_1
_geom_torsion_atom_site_label_2
_geom_torsion_atom_site_label_3
_geom_torsion_atom_site_label_4
_geom_torsion
_geom_torsion_site_symmetry_1
_geom_torsion_site_symmetry_4
O1 Mo1 S1 C1 78.8(2) . .
O2 Mo1 S1 C1 -92.9(3) . .
O2 Mo1 S1 C1 -172.4(2) 2_545 .
S2 Mo1 S1 C1 -25.0(2) . .
Mo1 Mo1 S1 C1 -159.0(2) 2_545 .
O1 Mo1 S2 C2 -80.8(3) . .
O2 Mo1 S2 C2 167.9(2) . .
O2 Mo1 S2 C2 90.2(3) 2_545 .
S1 Mo1 S2 C2 25.7(2) . .
Mo1 Mo1 S2 C2 158.6(2) 2_545 .
O1 Mo1 O2 Mo1 88.4(2) . 2_545
O2 Mo1 O2 Mo1 -25.1(2) 2_545 2_545
S1 Mo1 O2 Mo1 -100.3(2) . 2_545
S2 Mo1 O2 Mo1 -170.16(13) . 2_545
Mo1 Mo1 O2 Mo1 0.0 2_545 2_545
Mo1 S1 C1 C2 19.9(5) . .
Mo1 S1 C1 B5 161.6(5) . .
Mo1 S1 C1 B7 -51.4(4) . .
Mo1 S1 C1 B11 -124.2(5) . .
Mo1 S1 C1 B6 90.7(4) . .
B5 C1 C2 B3 0.3(7) . .
B7 C1 C2 B3 -105.8(5) . .
B11 C1 C2 B3 -66.3(6) . .
B6 C1 C2 B3 38.5(5) . .
S1 C1 C2 B3 145.9(5) . .
B5 C1 C2 B8 67.1(6) . .
B7 C1 C2 B8 -39.0(5) . .
B11 C1 C2 B8 0.5(7) . .
B6 C1 C2 B8 105.4(5) . .
S1 C1 C2 B8 -147.3(5) . .
B5 C1 C2 B7 106.1(5) . .
B7 C1 C2 B7 0.0 . .
B11 C1 C2 B7 39.6(5) . .
B6 C1 C2 B7 144.4(5) . .
S1 C1 C2 B7 -108.3(5) . .
B5 C1 C2 B6 -38.2(5) . .
B7 C1 C2 B6 -144.4(5) . .
B11 C1 C2 B6 -104.8(6) . .
B6 C1 C2 B6 0.0 . .
S1 C1 C2 B6 107.4(5) . .
B5 C1 C2 S2 -144.5(4) . .
B7 C1 C2 S2 109.4(5) . .
B11 C1 C2 S2 148.9(5) . .
B6 C1 C2 S2 -106.2(5) . .
S1 C1 C2 S2 1.1(6) . .
Mo1 S2 C2 C1 -21.6(5) . .
Mo1 S2 C2 B3 -162.7(5) . .
Mo1 S2 C2 B8 121.7(5) . .
Mo1 S2 C2 B7 48.0(4) . .
Mo1 S2 C2 B6 -90.9(4) . .
C1 C2 B3 B8 101.9(6) . .
B8 C2 B3 B8 0.000(1) . .
B7 C2 B3 B8 35.6(6) . .
B6 C2 B3 B8 140.1(6) . .
S2 C2 B3 B8 -115.2(6) . .
C1 C2 B3 B9 63.2(7) . .
B8 C2 B3 B9 -38.7(6) . .
B7 C2 B3 B9 -3.1(8) . .
B6 C2 B3 B9 101.3(7) . .
S2 C2 B3 B9 -153.9(5) . .
C1 C2 B3 B4 0.7(7) . .
B8 C2 B3 B4 -101.2(7) . .
B7 C2 B3 B4 -65.6(7) . .
B6 C2 B3 B4 38.9(6) . .
S2 C2 B3 B4 143.6(5) . .
C1 C2 B3 B6 -38.2(5) . .
B8 C2 B3 B6 -140.1(6) . .
B7 C2 B3 B6 -104.5(6) . .
B6 C2 B3 B6 0.000(1) . .
S2 C2 B3 B6 104.7(5) . .
C2 B3 B4 B6 -39.2(5) . .
B8 B3 B4 B6 -100.9(6) . .
B9 B3 B4 B6 -137.6(6) . .
B6 B3 B4 B6 0.0 . .
C2 B3 B4 B5 -1.4(8) . .
B8 B3 B4 B5 -63.0(7) . .
B9 B3 B4 B5 -99.8(7) . .
B6 B3 B4 B5 37.8(6) . .
C2 B3 B4 B9 98.4(6) . .
B8 B3 B4 B9 36.7(5) . .
B9 B3 B4 B9 0.0 . .
B6 B3 B4 B9 137.6(6) . .
C2 B3 B4 B10 61.7(7) . .
B8 B3 B4 B10 0.0(7) . .
B9 B3 B4 B10 -36.8(5) . .
B6 B3 B4 B10 100.8(6) . .
C2 C1 B5 B6 38.6(5) . .
B7 C1 B5 B6 105.8(5) . .
B11 C1 B5 B6 142.1(5) . .
B6 C1 B5 B6 0.0 . .
S1 C1 B5 B6 -105.8(5) . .
C2 C1 B5 B11 -103.5(5) . .
B7 C1 B5 B11 -36.3(5) . .
B11 C1 B5 B11 0.000(1) . .
B6 C1 B5 B11 -142.1(5) . .
S1 C1 B5 B11 112.1(5) . .
C2 C1 B5 B4 -1.1(7) . .
B7 C1 B5 B4 66.1(7) . .
B11 C1 B5 B4 102.4(6) . .
B6 C1 B5 B4 -39.7(5) . .
S1 C1 B5 B4 -145.5(5) . .
C2 C1 B5 B10 -64.2(7) . .
B7 C1 B5 B10 3.0(8) . .
B11 C1 B5 B10 39.4(6) . .
B6 C1 B5 B10 -102.8(7) . .
S1 C1 B5 B10 151.4(5) . .
B6 B4 B5 C1 39.9(5) . .
B3 B4 B5 C1 1.5(8) . .
B9 B4 B5 C1 -61.4(8) . .
B10 B4 B5 C1 -98.9(7) . .
B6 B4 B5 B6 0.0 . .
B3 B4 B5 B6 -38.4(6) . .
B9 B4 B5 B6 -101.3(7) . .
B10 B4 B5 B6 -138.8(7) . .
B6 B4 B5 B11 102.1(6) . .
B3 B4 B5 B11 63.7(7) . .
B9 B4 B5 B11 0.8(8) . .
B10 B4 B5 B11 -36.7(6) . .
B6 B4 B5 B10 138.8(7) . .
B3 B4 B5 B10 100.4(7) . .
B9 B4 B5 B10 37.5(6) . .
B10 B4 B5 B10 0.000(1) . .
C2 C1 B6 C2 0.0 . .
B5 C1 B6 C2 138.3(5) . .
B7 C1 B6 C2 34.3(5) . .
B11 C1 B6 C2 102.5(5) . .
S1 C1 B6 C2 -109.1(5) . .
C2 C1 B6 B5 -138.3(5) . .
B5 C1 B6 B5 0.0 . .
B7 C1 B6 B5 -104.0(5) . .
B11 C1 B6 B5 -35.8(5) . .
S1 C1 B6 B5 112.5(5) . .
C2 C1 B6 B4 -97.9(6) . .
B5 C1 B6 B4 40.4(5) . .
B7 C1 B6 B4 -63.6(7) . .
B11 C1 B6 B4 4.6(7) . .
S1 C1 B6 B4 152.9(5) . .
C2 C1 B6 B3 -35.2(5) . .
B5 C1 B6 B3 103.2(6) . .
B7 C1 B6 B3 -0.8(7) . .
B11 C1 B6 B3 67.4(6) . .
S1 C1 B6 B3 -144.3(5) . .
C1 C2 B6 C1 0.0 . .
B3 C2 B6 C1 -139.0(5) . .
B8 C2 B6 C1 -101.2(5) . .
B7 C2 B6 C1 -33.5(4) . .
S2 C2 B6 C1 107.6(4) . .
C1 C2 B6 B5 36.1(4) . .
B3 C2 B6 B5 -102.9(6) . .
B8 C2 B6 B5 -65.0(6) . .
B7 C2 B6 B5 2.6(6) . .
S2 C2 B6 B5 143.8(4) . .
C1 C2 B6 B4 99.4(6) . .
B3 C2 B6 B4 -39.6(6) . .
B8 C2 B6 B4 -1.8(8) . .
B7 C2 B6 B4 65.9(7) . .
S2 C2 B6 B4 -153.0(5) . .
C1 C2 B6 B3 139.0(5) . .
B3 C2 B6 B3 0.0 . .
B8 C2 B6 B3 37.8(6) . .
B7 C2 B6 B3 105.5(5) . .
S2 C2 B6 B3 -113.4(5) . .
C1 B5 B6 C1 0.0 . .
B11 B5 B6 C1 34.0(5) . .
B4 B5 B6 C1 134.5(5) . .
B10 B5 B6 C1 97.3(6) . .
C1 B5 B6 C2 -35.2(4) . .
B11 B5 B6 C2 -1.2(6) . .
B4 B5 B6 C2 99.4(6) . .
B10 B5 B6 C2 62.2(7) . .
C1 B5 B6 B4 -134.5(5) . .
B11 B5 B6 B4 -100.6(6) . .
B4 B5 B6 B4 0.0 . .
B10 B5 B6 B4 -37.2(6) . .
C1 B5 B6 B3 -96.1(5) . .
B11 B5 B6 B3 -62.1(7) . .
B4 B5 B6 B3 38.4(5) . .
B10 B5 B6 B3 1.3(8) . .
B5 B4 B6 C1 -39.5(5) . .
B3 B4 B6 C1 97.8(6) . .
B9 B4 B6 C1 60.0(8) . .
B10 B4 B6 C1 -2.8(8) . .
B5 B4 B6 C2 -98.7(6) . .
B3 B4 B6 C2 38.6(6) . .
B9 B4 B6 C2 0.8(8) . .
B10 B4 B6 C2 -62.1(8) . .
B5 B4 B6 B5 0.0 . .
B3 B4 B6 B5 137.3(6) . .
B9 B4 B6 B5 99.5(8) . .
B10 B4 B6 B5 36.7(6) . .
B5 B4 B6 B3 -137.3(6) . .
B3 B4 B6 B3 0.0 . .
B9 B4 B6 B3 -37.8(6) . .
B10 B4 B6 B3 -100.6(7) . .
C2 B3 B6 C1 34.6(4) . .
B8 B3 B6 C1 -0.8(7) . .
B9 B3 B6 C1 -62.7(6) . .
B4 B3 B6 C1 -100.4(6) . .
C2 B3 B6 C2 0.000(2) . .
B8 B3 B6 C2 -35.3(5) . .
B9 B3 B6 C2 -97.2(6) . .
B4 B3 B6 C2 -134.9(6) . .
C2 B3 B6 B5 96.3(6) . .
B8 B3 B6 B5 61.0(7) . .
B9 B3 B6 B5 -1.0(7) . .
B4 B3 B6 B5 -38.7(6) . .
C2 B3 B6 B4 134.9(6) . .
B8 B3 B6 B4 99.6(7) . .
B9 B3 B6 B4 37.7(6) . .
B4 B3 B6 B4 0.0 . .
C2 C1 B7 C2 0.0 . .
B5 C1 B7 C2 -101.4(6) . .
B11 C1 B7 C2 -137.7(5) . .
B6 C1 B7 C2 -34.2(5) . .
S1 C1 B7 C2 109.0(5) . .
C2 C1 B7 B12 97.9(5) . .
B5 C1 B7 B12 -3.5(7) . .
B11 C1 B7 B12 -39.8(5) . .
B6 C1 B7 B12 63.7(6) . .
S1 C1 B7 B12 -153.1(4) . .
C2 C1 B7 B11 137.7(5) . .
B5 C1 B7 B11 36.2(6) . .
B11 C1 B7 B11 0.0 . .
B6 C1 B7 B11 103.4(6) . .
S1 C1 B7 B11 -113.4(5) . .
C2 C1 B7 B8 36.3(4) . .
B5 C1 B7 B8 -65.1(7) . .
B11 C1 B7 B8 -101.4(5) . .
B6 C1 B7 B8 2.0(6) . .
S1 C1 B7 B8 145.3(4) . .
C1 C2 B7 C1 0.0 . .
B3 C2 B7 C1 102.1(6) . .
B8 C2 B7 C1 137.8(5) . .
B6 C2 B7 C1 33.7(4) . .
S2 C2 B7 C1 -106.2(4) . .
C1 C2 B7 B12 -98.4(5) . .
B3 C2 B7 B12 3.7(7) . .
B8 C2 B7 B12 39.4(5) . .
B6 C2 B7 B12 -64.7(6) . .
S2 C2 B7 B12 155.3(4) . .
C1 C2 B7 B11 -36.7(4) . .
B3 C2 B7 B11 65.4(6) . .
B8 C2 B7 B11 101.1(5) . .
B6 C2 B7 B11 -3.0(6) . .
S2 C2 B7 B11 -142.9(4) . .
C1 C2 B7 B8 -137.8(5) . .
B3 C2 B7 B8 -35.7(6) . .
B8 C2 B7 B8 0.000(1) . .
B6 C2 B7 B8 -104.1(5) . .
S2 C2 B7 B8 115.9(5) . .
C1 C2 B8 B9 -64.3(7) . .
B3 C2 B8 B9 39.9(6) . .
B7 C2 B8 B9 -102.9(6) . .
B6 C2 B8 B9 2.0(8) . .
S2 C2 B8 B9 150.3(5) . .
C1 C2 B8 B12 -1.4(7) . .
B3 C2 B8 B12 102.8(7) . .
B7 C2 B8 B12 -40.0(5) . .
B6 C2 B8 B12 64.9(7) . .
S2 C2 B8 B12 -146.9(5) . .
C1 C2 B8 B3 -104.2(6) . .
B3 C2 B8 B3 0.000(2) . .
B7 C2 B8 B3 -142.7(6) . .
B6 C2 B8 B3 -37.9(6) . .
S2 C2 B8 B3 110.4(6) . .
C1 C2 B8 B7 38.6(5) . .
B3 C2 B8 B7 142.7(6) . .
B7 C2 B8 B7 0.000(1) . .
B6 C2 B8 B7 104.9(6) . .
S2 C2 B8 B7 -106.9(6) . .
C2 B3 B8 C2 0.000(2) . .
B9 B3 B8 C2 134.9(6) . .
B4 B3 B8 C2 97.6(5) . .
B6 B3 B8 C2 35.5(5) . .
C2 B3 B8 B9 -134.9(6) . .
B9 B3 B8 B9 0.000(1) . .
B4 B3 B8 B9 -37.3(5) . .
B6 B3 B8 B9 -99.4(7) . .
C2 B3 B8 B12 -97.4(5) . .
B9 B3 B8 B12 37.5(5) . .
B4 B3 B8 B12 0.1(6) . .
B6 B3 B8 B12 -61.9(6) . .
C2 B3 B8 B7 -33.5(5) . .
B9 B3 B8 B7 101.4(6) . .
B4 B3 B8 B7 64.1(6) . .
B6 B3 B8 B7 2.0(8) . .
C1 B7 B8 C2 -35.6(4) . .
C2 B7 B8 C2 0.000(1) . .
B12 B7 B8 C2 -134.5(6) . .
B11 B7 B8 C2 -97.2(5) . .
C1 B7 B8 B9 62.1(6) . .
C2 B7 B8 B9 97.7(6) . .
B12 B7 B8 B9 -36.8(6) . .
B11 B7 B8 B9 0.5(7) . .
C1 B7 B8 B12 98.8(6) . .
C2 B7 B8 B12 134.5(6) . .
B12 B7 B8 B12 0.0 . .
B11 B7 B8 B12 37.3(5) . .
C1 B7 B8 B3 -2.4(7) . .
C2 B7 B8 B3 33.2(5) . .
B12 B7 B8 B3 -101.2(7) . .
B11 B7 B8 B3 -63.9(7) . .
C2 B8 B9 B12 99.4(6) . .
B12 B8 B9 B12 0.0 . .
B3 B8 B9 B12 138.4(6) . .
B7 B8 B9 B12 36.7(5) . .
C2 B8 B9 B10 62.6(7) . .
B12 B8 B9 B10 -36.8(6) . .
B3 B8 B9 B10 101.7(6) . .
B7 B8 B9 B10 -0.1(8) . .
C2 B8 B9 B3 -39.0(5) . .
B12 B8 B9 B3 -138.4(6) . .
B3 B8 B9 B3 0.000(2) . .
B7 B8 B9 B3 -101.7(6) . .
C2 B8 B9 B4 -1.4(9) . .
B12 B8 B9 B4 -100.8(7) . .
B3 B8 B9 B4 37.6(6) . .
B7 B8 B9 B4 -64.1(8) . .
C2 B3 B9 B8 38.9(5) . .
B8 B3 B9 B8 0.000(1) . .
B4 B3 B9 B8 138.1(6) . .
B6 B3 B9 B8 101.0(6) . .
C2 B3 B9 B12 1.3(8) . .
B8 B3 B9 B12 -37.6(6) . .
B4 B3 B9 B12 100.5(7) . .
B6 B3 B9 B12 63.4(7) . .
C2 B3 B9 B10 -61.8(8) . .
B8 B3 B9 B10 -100.6(7) . .
B4 B3 B9 B10 37.4(6) . .
B6 B3 B9 B10 0.3(8) . .
C2 B3 B9 B4 -99.2(6) . .
B8 B3 B9 B4 -138.1(6) . .
B4 B3 B9 B4 0.000(1) . .
B6 B3 B9 B4 -37.1(5) . .
B6 B4 B9 B8 0.4(9) . .
B5 B4 B9 B8 63.1(8) . .
B3 B4 B9 B8 -37.9(6) . .
B10 B4 B9 B8 100.7(7) . .
B6 B4 B9 B12 -63.6(8) . .
B5 B4 B9 B12 -0.9(8) . .
B3 B4 B9 B12 -101.8(6) . .
B10 B4 B9 B12 36.7(6) . .
B6 B4 B9 B10 -100.3(7) . .
B5 B4 B9 B10 -37.6(6) . .
B3 B4 B9 B10 -138.5(6) . .
B10 B4 B9 B10 0.0 . .
B6 B4 B9 B3 38.2(6) . .
B5 B4 B9 B3 100.9(6) . .
B3 B4 B9 B3 0.000(1) . .
B10 B4 B9 B3 138.5(6) . .
B8 B9 B10 B12 37.2(6) . .
B12 B9 B10 B12 0.000(1) . .
B3 B9 B10 B12 101.4(6) . .
B4 B9 B10 B12 138.7(5) . .
B8 B9 B10 B11 -0.4(8) . .
B12 B9 B10 B11 -37.6(6) . .
B3 B9 B10 B11 63.7(8) . .
B4 B9 B10 B11 101.0(6) . .
B8 B9 B10 B5 -63.7(8) . .
B12 B9 B10 B5 -100.9(7) . .
B3 B9 B10 B5 0.4(9) . .
B4 B9 B10 B5 37.7(6) . .
B8 B9 B10 B4 -101.5(6) . .
B12 B9 B10 B4 -138.7(5) . .
B3 B9 B10 B4 -37.3(6) . .
B4 B9 B10 B4 0.0 . .
C1 B5 B10 B12 -1.3(9) . .
B6 B5 B10 B12 -64.2(8) . .
B11 B5 B10 B12 37.9(6) . .
B4 B5 B10 B12 -101.0(7) . .
C1 B5 B10 B11 -39.2(6) . .
B6 B5 B10 B11 -102.1(6) . .
B11 B5 B10 B11 0.000(3) . .
B4 B5 B10 B11 -138.9(7) . .
C1 B5 B10 B9 61.9(8) . .
B6 B5 B10 B9 -1.0(9) . .
B11 B5 B10 B9 101.1(7) . .
B4 B5 B10 B9 -37.8(6) . .
C1 B5 B10 B4 99.8(7) . .
B6 B5 B10 B4 36.8(6) . .
B11 B5 B10 B4 138.9(7) . .
B4 B5 B10 B4 0.0 . .
B6 B4 B10 B12 64.0(7) . .
B5 B4 B10 B12 100.5(6) . .
B3 B4 B10 B12 -0.1(7) . .
B9 B4 B10 B12 -37.0(5) . .
B6 B4 B10 B11 0.2(9) . .
B5 B4 B10 B11 36.8(6) . .
B3 B4 B10 B11 -63.8(7) . .
B9 B4 B10 B11 -100.7(7) . .
B6 B4 B10 B9 101.0(7) . .
B5 B4 B10 B9 137.5(6) . .
B3 B4 B10 B9 36.9(5) . .
B9 B4 B10 B9 0.0 . .
B6 B4 B10 B5 -36.5(6) . .
B5 B4 B10 B5 0.000(1) . .
B3 B4 B10 B5 -100.6(6) . .
B9 B4 B10 B5 -137.5(6) . .
C2 C1 B11 B12 0.6(7) . .
B5 C1 B11 B12 -101.8(7) . .
B7 C1 B11 B12 40.1(5) . .
B6 C1 B11 B12 -66.4(7) . .
S1 C1 B11 B12 147.0(5) . .
C2 C1 B11 B10 62.5(7) . .
B5 C1 B11 B10 -39.8(6) . .
B7 C1 B11 B10 102.1(6) . .
B6 C1 B11 B10 -4.4(7) . .
S1 C1 B11 B10 -151.0(5) . .
C2 C1 B11 B5 102.4(5) . .
B5 C1 B11 B5 0.000(2) . .
B7 C1 B11 B5 141.9(6) . .
B6 C1 B11 B5 35.4(6) . .
S1 C1 B11 B5 -111.2(5) . .
C2 C1 B11 B7 -39.5(5) . .
B5 C1 B11 B7 -141.9(6) . .
B7 C1 B11 B7 0.0 . .
B6 C1 B11 B7 -106.5(5) . .
S1 C1 B11 B7 106.9(5) . .
B12 B10 B11 C1 -98.5(6) . .
B9 B10 B11 C1 -61.0(7) . .
B5 B10 B11 C1 39.1(5) . .
B4 B10 B11 C1 2.5(8) . .
B12 B10 B11 B12 0.000(2) . .
B9 B10 B11 B12 37.5(6) . .
B5 B10 B11 B12 137.7(7) . .
B4 B10 B11 B12 101.0(7) . .
B12 B10 B11 B5 -137.7(7) . .
B9 B10 B11 B5 -100.2(7) . .
B5 B10 B11 B5 0.000(2) . .
B4 B10 B11 B5 -36.7(6) . .
B12 B10 B11 B7 -36.7(6) . .
B9 B10 B11 B7 0.8(8) . .
B5 B10 B11 B7 101.0(6) . .
B4 B10 B11 B7 64.3(8) . .
C1 B5 B11 C1 0.000(1) . .
B6 B5 B11 C1 -34.3(4) . .
B4 B5 B11 C1 -97.7(6) . .
B10 B5 B11 C1 -134.8(6) . .
C1 B5 B11 B12 97.3(5) . .
B6 B5 B11 B12 63.0(6) . .
B4 B5 B11 B12 -0.4(7) . .
B10 B5 B11 B12 -37.5(6) . .
C1 B5 B11 B10 134.8(6) . .
B6 B5 B11 B10 100.5(6) . .
B4 B5 B11 B10 37.1(6) . .
B10 B5 B11 B10 0.000(2) . .
C1 B5 B11 B7 33.8(4) . .
B6 B5 B11 B7 -0.6(7) . .
B4 B5 B11 B7 -64.0(6) . .
B10 B5 B11 B7 -101.1(6) . .
C1 B7 B11 C1 0.0 . .
C2 B7 B11 C1 35.8(4) . .
B12 B7 B11 C1 134.2(6) . .
B8 B7 B11 C1 96.9(5) . .
C1 B7 B11 B12 -134.2(6) . .
C2 B7 B11 B12 -98.3(5) . .
B12 B7 B11 B12 0.0 . .
B8 B7 B11 B12 -37.3(5) . .
C1 B7 B11 B10 -97.7(6) . .
C2 B7 B11 B10 -61.9(6) . .
B12 B7 B11 B10 36.4(6) . .
B8 B7 B11 B10 -0.8(7) . .
C1 B7 B11 B5 -33.8(4) . .
C2 B7 B11 B5 2.1(6) . .
B12 B7 B11 B5 100.4(6) . .
B8 B7 B11 B5 63.1(6) . .
B11 B10 B12 B9 138.0(6) . .
B9 B10 B12 B9 0.0 . .
B5 B10 B12 B9 100.2(7) . .
B4 B10 B12 B9 37.0(5) . .
B11 B10 B12 B11 0.000(2) . .
B9 B10 B12 B11 -138.0(6) . .
B5 B10 B12 B11 -37.8(6) . .
B4 B10 B12 B11 -100.9(6) . .
B11 B10 B12 B8 101.1(5) . .
B9 B10 B12 B8 -36.8(5) . .
B5 B10 B12 B8 63.4(8) . .
B4 B10 B12 B8 0.2(7) . .
B11 B10 B12 B7 37.0(6) . .
B9 B10 B12 B7 -101.0(6) . .
B5 B10 B12 B7 -0.8(9) . .
B4 B10 B12 B7 -64.0(7) . .
B8 B9 B12 B10 -138.6(6) . .
B10 B9 B12 B10 0.0 . .
B3 B9 B12 B10 -100.9(6) . .
B4 B9 B12 B10 -37.2(6) . .
B8 B9 B12 B11 -100.7(6) . .
B10 B9 B12 B11 37.8(5) . .
B3 B9 B12 B11 -63.1(8) . .
B4 B9 B12 B11 0.6(8) . .
B8 B9 B12 B8 0.0 . .
B10 B9 B12 B8 138.6(6) . .
B3 B9 B12 B8 37.7(6) . .
B4 B9 B12 B8 101.4(6) . .
B8 B9 B12 B7 -36.8(5) . .
B10 B9 B12 B7 101.8(6) . .
B3 B9 B12 B7 0.9(8) . .
B4 B9 B12 B7 64.6(8) . .
C1 B11 B12 B10 99.6(7) . .
B10 B11 B12 B10 0.000(1) . .
B5 B11 B12 B10 37.9(6) . .
B7 B11 B12 B10 139.1(7) . .
C1 B11 B12 B9 61.5(7) . .
B10 B11 B12 B9 -38.1(6) . .
B5 B11 B12 B9 -0.1(7) . .
B7 B11 B12 B9 101.0(6) . .
C1 B11 B12 B8 -1.5(8) . .
B10 B11 B12 B8 -101.0(7) . .
B5 B11 B12 B8 -63.1(7) . .
B7 B11 B12 B8 38.1(6) . .
C1 B11 B12 B7 -39.5(5) . .
B10 B11 B12 B7 -139.1(7) . .
B5 B11 B12 B7 -101.2(6) . .
B7 B11 B12 B7 0.0 . .
C2 B8 B12 B10 -62.1(6) . .
B9 B8 B12 B10 37.4(5) . .
B3 B8 B12 B10 -0.2(6) . .
B7 B8 B12 B10 -101.8(6) . .
C2 B8 B12 B9 -99.5(6) . .
B9 B8 B12 B9 0.0 . .
B3 B8 B12 B9 -37.7(5) . .
B7 B8 B12 B9 -139.3(6) . .
C2 B8 B12 B11 1.8(8) . .
B9 B8 B12 B11 101.3(7) . .
B3 B8 B12 B11 63.6(7) . .
B7 B8 B12 B11 -38.0(6) . .
C2 B8 B12 B7 39.8(5) . .
B9 B8 B12 B7 139.3(6) . .
B3 B8 B12 B7 101.6(5) . .
B7 B8 B12 B7 0.0 . .
C1 B7 B12 B10 2.6(7) . .
C2 B7 B12 B10 61.8(7) . .
B11 B7 B12 B10 -36.9(6) . .
B8 B7 B12 B10 100.8(7) . .
C1 B7 B12 B9 -62.0(7) . .
C2 B7 B12 B9 -2.7(7) . .
B11 B7 B12 B9 -101.5(7) . .
B8 B7 B12 B9 36.3(6) . .
C1 B7 B12 B11 39.5(5) . .
C2 B7 B12 B11 98.8(6) . .
B11 B7 B12 B11 0.000(1) . .
B8 B7 B12 B11 137.8(6) . .
C1 B7 B12 B8 -98.2(6) . .
C2 B7 B12 B8 -39.0(5) . .
B11 B7 B12 B8 -137.8(6) . .
B8 B7 B12 B8 0.0 . .
C16 N11' C12 C13 0.4(12) . .
C17 N11' C12 C13 -178.5(7) . .
N11' C12 C13 N14' -0.1(13) . .
C12 C13 N14' C15 -0.3(12) . .
C12 C13 N14' C18 179.3(8) . .
C13 N14' C15 C16 0.5(13) . .
C18 N14' C15 C16 -179.1(9) . .
N14' C15 C16 N11' -0.2(15) . .
C12 N11' C16 C15 -0.2(13) . .
C17 N11' C16 C15 178.6(8) . .
